data_7050535
loop_
_publ_author_name
'Choudhury, Chirantan Roy'
'Dey, Subrata Kumar'
'Karmakar, Ruma'
'Wu, Chuan-De'
'Lu, Can-Zhong'
'El Fallah, M. Salah'
'Mitra, Samiran'

_publ_section_title
;
 First report of singly phenoxo-bridged copper(ii) dimeric complexes:
 synthesis, crystal structure and low-temperature magnetic behaviour
 studyElectronic supplementary information (ESI) available: structural
 data for compounds 1, 3, 2. See
 http://www.rsc.org/suppdata/nj/b3/b300217a/
;
_journal_issue 9
_journal_name_full 'New Journal of Chemistry'
_journal_page_first 1360
_journal_paper_doi 10.1039/b300217a
_journal_volume 27
_journal_year 2003
_chemical_formula_sum 'C25 H36 Cl Cu2 N5 O10'
_chemical_formula_weight 729.12
_space_group_IT_number 14
_symmetry_cell_setting monoclinic
_symmetry_space_group_name_Hall '-P 2ybc'
_symmetry_space_group_name_H-M 'P 1 21/c 1'
_atom_sites_solution_hydrogens geom
_atom_sites_solution_primary direct
_atom_sites_solution_secondary difmap
_audit_creation_method SHELXL-97
_cell_angle_alpha 90.00
_cell_angle_beta 104.88
_cell_angle_gamma 90.00
_cell_formula_units_Z 4
_cell_length_a 16.738(1)
_cell_length_b 13.286(1)
_cell_length_c 14.082(1)
_cell_measurement_reflns_used 5758
_cell_measurement_temperature 293(2)
_cell_measurement_theta_max 25.04
_cell_measurement_theta_min 1.98
_cell_volume 3026.6(4)
_computing_cell_refinement 'Siemens SMART & SAINT'
_computing_data_collection 'Siemens SMART'
_computing_data_reduction 'Siemens SMART & SAINT'
_computing_molecular_graphics 'SHELXL-97 (Sheldrick, 1997)'
_computing_publication_material 'SHELXL-97 (Sheldrick, 1997)'
_computing_structure_refinement 'SHELXL-97 (Sheldrick, 1997)'
_computing_structure_solution 'SHELXS-97 (Sheldrick, 1997)'
_diffrn_ambient_temperature 293(2)
_diffrn_measured_fraction_theta_full 0.987
_diffrn_measured_fraction_theta_max 0.987
_diffrn_measurement_device_type 'SMART CCD'
_diffrn_measurement_method '\f and \w scans'
_diffrn_radiation_monochromator graphite
_diffrn_radiation_source 'fine-focus sealed tube'
_diffrn_radiation_type MoK\a
_diffrn_radiation_wavelength 0.71073
_diffrn_reflns_av_R_equivalents 0.0210
_diffrn_reflns_av_sigmaI/netI 0.0333
_diffrn_reflns_limit_h_max 18
_diffrn_reflns_limit_h_min -19
_diffrn_reflns_limit_k_max 15
_diffrn_reflns_limit_k_min -7
_diffrn_reflns_limit_l_max 16
_diffrn_reflns_limit_l_min -13
_diffrn_reflns_number 9793
_diffrn_reflns_theta_full 25.04
_diffrn_reflns_theta_max 25.04
_diffrn_reflns_theta_min 1.98
_diffrn_standards_decay_% 0
_diffrn_standards_interval_count 0
_diffrn_standards_interval_time .
_diffrn_standards_number 0
_exptl_absorpt_coefficient_mu 1.556
_exptl_absorpt_correction_T_max 0.6936
_exptl_absorpt_correction_T_min 0.5484
_exptl_absorpt_correction_type empirical
_exptl_absorpt_process_details 'SADABS (Sheldrick, 1996)'
_exptl_crystal_colour Blue
_exptl_crystal_density_diffrn 1.600
_exptl_crystal_density_method 'not measured'
_exptl_crystal_F_000 1504
_exptl_crystal_size_max 0.52
_exptl_crystal_size_mid 0.40
_exptl_crystal_size_min 0.36
_refine_diff_density_max 0.804
_refine_diff_density_min -0.489
_refine_diff_density_rms 0.083
_refine_ls_extinction_coef 0.0000(2)
_refine_ls_extinction_expression Fc^*^=kFc[1+0.001xFc^2^\l^3^/sin(2\q)]^-1/4^
_refine_ls_extinction_method SHELXL
_refine_ls_goodness_of_fit_ref 1.080
_refine_ls_hydrogen_treatment mixed
_refine_ls_matrix_type full
_refine_ls_number_parameters 389
_refine_ls_number_reflns 5279
_refine_ls_number_restraints 0
_refine_ls_restrained_S_all 1.080
_refine_ls_R_factor_gt 0.0512
_refine_ls_shift/su_max 0.000
_refine_ls_shift/su_mean 0.000
_refine_ls_structure_factor_coef Fsqd
_refine_ls_weighting_details 'calc w=1/[\s^2^(Fo^2^)+(0.0560P)^2^+7.8950P] where P=(Fo^2^+2Fc^2^)/3'
_refine_ls_weighting_scheme calc
_refine_ls_wR_factor_gt 0.1247
_refine_ls_wR_factor_ref 0.1377
_reflns_number_gt 4361
_reflns_number_total 5279
_reflns_threshold_expression >2sigma(I)
_cod_data_source_file b300217a.txt
_cod_data_source_block CR10
_cod_original_cell_volume 3026.5(2)
_cod_original_sg_symbol_H-M P2(1)/c
_cod_database_code 7050535
_refine_ls_r_factor_ref 0.0664

loop_
_symmetry_equiv_pos_as_xyz
'x, y, z'
'-x, y+1/2, -z+1/2'
'-x, -y, -z'
'x, -y-1/2, z-1/2'

loop_
_atom_site_label
_atom_site_type_symbol
_atom_site_fract_x
_atom_site_fract_y
_atom_site_fract_z
_atom_site_U_iso_or_equiv
_atom_site_adp_type
_atom_site_occupancy
_atom_site_symmetry_multiplicity
_atom_site_calc_flag
_atom_site_refinement_flags
_atom_site_disorder_assembly
_atom_site_disorder_group
Cu1 Cu 0.69658(3) 0.57159(4) 0.01212(4) 0.03667(18) Uani 1 1 d . . .
Cu2 Cu 0.76589(3) 0.40240(4) 0.17899(4) 0.03432(17) Uani 1 1 d . . .
Cl1 Cl 1.13606(11) 0.15547(17) -0.11949(13) 0.0807(5) Uani 1 1 d . . .
O1 O 0.6117(2) 0.2160(3) -0.0675(2) 0.0567(9) Uani 1 1 d . . .
O2 O 0.8746(2) 0.3135(3) 0.1373(3) 0.0529(9) Uani 1 1 d . . .
O3 O 0.6882(2) 0.3179(2) 0.0864(2) 0.0437(8) Uani 1 1 d . . .
O4 O 0.6267(2) 0.4362(3) -0.0760(3) 0.0542(9) Uani 1 1 d . . .
H4AO H 0.5833 0.4559 -0.1130 0.065 Uiso 1 1 calc R . .
H4BO H 0.6495 0.3767 -0.0668 0.065 Uiso 1 1 d R . .
O5 O 0.78870(18) 0.4773(2) 0.0665(2) 0.0361(7) Uani 1 1 d . . .
O6 O 1.1861(8) 0.2288(15) -0.1203(10) 0.373(12) Uani 1 1 d . . .
O7 O 1.0836(5) 0.1643(8) -0.2124(5) 0.190(4) Uani 1 1 d . . .
O8 O 1.0932(7) 0.1686(9) -0.0548(6) 0.234(6) Uani 1 1 d . . .
O9 O 1.1815(10) 0.0773(9) -0.0933(13) 0.315(9) Uani 1 1 d . . .
O10 O 0.5539(3) 0.5739(4) 0.2140(3) 0.0803(13) Uani 1 1 d . . .
N1 N 0.6560(3) 0.5456(3) 0.1285(3) 0.0473(10) Uani 1 1 d . . .
N2 N 0.6083(2) 0.6800(3) -0.0483(3) 0.0481(10) Uani 1 1 d . . .
N3 N 0.8459(2) 0.4885(3) 0.2863(3) 0.0439(9) Uani 1 1 d . . .
N4 N 0.7550(2) 0.3216(3) 0.2892(3) 0.0412(9) Uani 1 1 d . . .
N5 N 0.7508(3) 0.6167(3) -0.0863(3) 0.0454(10) Uani 1 1 d . . .
C1 C 0.6292(3) 0.1649(4) 0.0204(4) 0.0446(11) Uani 1 1 d . . .
C2 C 0.7282(3) 0.2305(4) 0.2847(3) 0.0462(12) Uani 1 1 d . . .
H2A H 0.7343 0.1961 0.3436 0.055 Uiso 1 1 calc R . .
C3 C 0.7943(3) 0.3658(4) 0.3860(4) 0.0535(13) Uani 1 1 d . . .
H3A H 0.8094 0.3136 0.4355 0.064 Uiso 1 1 calc R . .
H3B H 0.7570 0.4126 0.4057 0.064 Uiso 1 1 calc R . .
C4 C 0.9652(3) 0.3705(5) -0.0684(4) 0.0592(15) Uani 1 1 d . . .
H4A H 1.0057 0.3469 -0.0972 0.071 Uiso 1 1 calc R . .
C5 C 0.9195(3) 0.4523(4) -0.1063(4) 0.0541(13) Uani 1 1 d . . .
H5A H 0.9288 0.4838 -0.1615 0.065 Uiso 1 1 calc R . .
C6 C 0.7116(4) 0.7049(5) -0.1405(5) 0.0723(18) Uani 1 1 d . . .
H6A H 0.7350 0.7658 -0.1066 0.087 Uiso 1 1 calc R . .
H6B H 0.7208 0.7056 -0.2057 0.087 Uiso 1 1 calc R . .
C7 C 0.6709(3) 0.2242(3) 0.1016(3) 0.0375(10) Uani 1 1 d . . .
C8 C 0.6059(3) 0.5602(4) 0.1704(4) 0.0468(12) Uani 1 1 d . . .
C9 C 0.9517(3) 0.3220(4) 0.0132(4) 0.0517(13) Uani 1 1 d . . .
H9A H 0.9829 0.2658 0.0387 0.062 Uiso 1 1 calc R . .
C10 C 0.6681(4) 0.0763(4) 0.2045(4) 0.0594(15) Uani 1 1 d . . .
H10A H 0.6799 0.0463 0.2663 0.071 Uiso 1 1 calc R . .
C11 C 0.6895(3) 0.1776(3) 0.1956(4) 0.0419(11) Uani 1 1 d . . .
C12 C 0.8581(3) 0.4906(4) -0.0637(3) 0.0424(11) Uani 1 1 d . . .
C13 C 0.5642(4) 0.1660(5) -0.1523(4) 0.0711(17) Uani 1 1 d . . .
H13A H 0.5532 0.2115 -0.2072 0.107 Uiso 1 1 calc R . .
H13B H 0.5129 0.1439 -0.1408 0.107 Uiso 1 1 calc R . .
H13C H 0.5944 0.1089 -0.1665 0.107 Uiso 1 1 calc R . .
C14 C 0.8441(3) 0.4426(3) 0.0203(3) 0.0359(10) Uani 1 1 d . . .
C15 C 0.8131(3) 0.5763(4) -0.1087(4) 0.0490(12) Uani 1 1 d . . .
H15A H 0.8308 0.6063 -0.1594 0.059 Uiso 1 1 calc R . .
C16 C 0.6299(4) 0.0213(4) 0.1232(5) 0.0695(17) Uani 1 1 d . . .
H16A H 0.6173 -0.0461 0.1299 0.083 Uiso 1 1 calc R . .
C17 C 0.8918(3) 0.3570(4) 0.0569(3) 0.0423(11) Uani 1 1 d . . .
C18 C 0.6238(4) 0.7001(5) -0.1472(5) 0.0765(19) Uani 1 1 d . . .
H18A H 0.5989 0.6470 -0.1925 0.092 Uiso 1 1 calc R . .
H18B H 0.5981 0.7632 -0.1729 0.092 Uiso 1 1 calc R . .
C19 C 0.8703(4) 0.4198(5) 0.3732(4) 0.0677(17) Uani 1 1 d . . .
H19A H 0.8952 0.4584 0.4318 0.081 Uiso 1 1 calc R . .
H19B H 0.9106 0.3712 0.3631 0.081 Uiso 1 1 calc R . .
C20 C 0.8081(5) 0.5798(5) 0.3111(5) 0.086(2) Uani 1 1 d . . .
H20A H 0.8472 0.6150 0.3622 0.129 Uiso 1 1 calc R . .
H20B H 0.7603 0.5627 0.3335 0.129 Uiso 1 1 calc R . .
H20C H 0.7920 0.6219 0.2541 0.129 Uiso 1 1 calc R . .
C22 C 0.6099(4) 0.0660(4) 0.0304(5) 0.0585(14) Uani 1 1 d . . .
H22A H 0.5835 0.0286 -0.0246 0.070 Uiso 1 1 calc R . .
C23 C 0.9096(4) 0.2181(4) 0.1696(5) 0.0688(17) Uani 1 1 d . . .
H23A H 0.9538 0.2040 0.1395 0.103 Uiso 1 1 calc R . .
H23B H 0.8679 0.1670 0.1514 0.103 Uiso 1 1 calc R . .
H23C H 0.9308 0.2188 0.2397 0.103 Uiso 1 1 calc R . .
C24 C 0.9233(4) 0.5164(6) 0.2611(5) 0.086(2) Uani 1 1 d . . .
H24A H 0.9572 0.5556 0.3134 0.128 Uiso 1 1 calc R . .
H24B H 0.9106 0.5552 0.2016 0.128 Uiso 1 1 calc R . .
H24C H 0.9525 0.4565 0.2519 0.128 Uiso 1 1 calc R . .
C25 C 0.6163(5) 0.7686(5) 0.0148(6) 0.090(2) Uani 1 1 d . . .
H25A H 0.5750 0.8172 -0.0150 0.135 Uiso 1 1 calc R . .
H25B H 0.6703 0.7974 0.0231 0.135 Uiso 1 1 calc R . .
H25C H 0.6090 0.7493 0.0777 0.135 Uiso 1 1 calc R . .
C26 C 0.5231(3) 0.6430(5) -0.0682(5) 0.0694(17) Uani 1 1 d . . .
H26A H 0.4856 0.6963 -0.0962 0.104 Uiso 1 1 calc R . .
H26B H 0.5119 0.6210 -0.0080 0.104 Uiso 1 1 calc R . .
H26C H 0.5159 0.5878 -0.1135 0.104 Uiso 1 1 calc R . .

loop_
_atom_site_aniso_label
_atom_site_aniso_U_11
_atom_site_aniso_U_22
_atom_site_aniso_U_33
_atom_site_aniso_U_23
_atom_site_aniso_U_13
_atom_site_aniso_U_12
Cu1 0.0381(3) 0.0353(3) 0.0366(3) 0.0063(2) 0.0097(2) 0.0038(2)
Cu2 0.0385(3) 0.0336(3) 0.0301(3) 0.0009(2) 0.0074(2) -0.0009(2)
Cl1 0.0610(9) 0.1101(14) 0.0677(10) -0.0186(10) 0.0106(8) 0.0060(10)
O1 0.071(2) 0.053(2) 0.0392(19) -0.0046(16) 0.0010(17) -0.0105(18)
O2 0.059(2) 0.050(2) 0.054(2) 0.0134(17) 0.0227(17) 0.0220(17)
O3 0.0540(19) 0.0335(17) 0.0381(17) 0.0040(13) 0.0015(15) -0.0064(14)
O4 0.065(2) 0.0405(19) 0.048(2) 0.0027(16) -0.0012(17) -0.0020(17)
O5 0.0381(16) 0.0366(16) 0.0354(16) 0.0060(13) 0.0124(13) 0.0063(13)
O6 0.214(12) 0.51(3) 0.291(15) 0.212(17) -0.118(11) -0.211(15)
O7 0.165(7) 0.284(12) 0.095(5) -0.024(6) -0.017(5) -0.047(8)
O8 0.282(12) 0.335(14) 0.110(6) 0.038(7) 0.092(7) 0.188(11)
O9 0.349(17) 0.197(11) 0.46(2) 0.092(12) 0.216(17) 0.188(12)
O10 0.073(3) 0.101(3) 0.083(3) -0.018(3) 0.048(3) -0.003(2)
N1 0.048(2) 0.052(3) 0.043(2) 0.0065(19) 0.014(2) 0.003(2)
N2 0.045(2) 0.040(2) 0.058(3) 0.0119(19) 0.0103(19) 0.0075(18)
N3 0.046(2) 0.040(2) 0.042(2) -0.0032(18) 0.0055(18) -0.0021(18)
N4 0.045(2) 0.045(2) 0.031(2) 0.0015(17) 0.0064(16) -0.0017(18)
N5 0.052(2) 0.044(2) 0.042(2) 0.0126(18) 0.0163(19) -0.0002(19)
C1 0.045(3) 0.039(3) 0.049(3) -0.005(2) 0.011(2) -0.002(2)
C2 0.055(3) 0.049(3) 0.037(3) 0.015(2) 0.015(2) 0.007(2)
C3 0.065(3) 0.060(3) 0.032(3) 0.000(2) 0.006(2) -0.010(3)
C4 0.053(3) 0.070(4) 0.063(4) -0.016(3) 0.029(3) 0.005(3)
C5 0.053(3) 0.070(4) 0.046(3) -0.005(3) 0.024(2) -0.002(3)
C6 0.084(4) 0.060(4) 0.081(4) 0.033(3) 0.035(4) 0.017(3)
C7 0.039(2) 0.029(2) 0.047(3) 0.0030(19) 0.014(2) 0.0028(18)
C8 0.050(3) 0.045(3) 0.045(3) -0.003(2) 0.012(2) -0.004(2)
C9 0.044(3) 0.054(3) 0.057(3) -0.012(3) 0.014(2) 0.006(2)
C10 0.084(4) 0.040(3) 0.058(3) 0.011(3) 0.026(3) -0.005(3)
C11 0.045(3) 0.038(2) 0.045(3) 0.004(2) 0.015(2) 0.001(2)
C12 0.041(2) 0.048(3) 0.039(2) -0.003(2) 0.013(2) -0.006(2)
C13 0.071(4) 0.082(4) 0.052(3) -0.016(3) 0.002(3) -0.024(3)
C14 0.030(2) 0.041(2) 0.035(2) -0.0047(19) 0.0072(18) -0.0030(18)
C15 0.051(3) 0.057(3) 0.043(3) 0.009(2) 0.019(2) -0.008(2)
C16 0.097(5) 0.033(3) 0.083(4) 0.002(3) 0.031(4) -0.016(3)
C17 0.043(3) 0.045(3) 0.040(3) -0.004(2) 0.012(2) 0.004(2)
C18 0.081(5) 0.076(4) 0.068(4) 0.029(3) 0.012(3) 0.016(4)
C19 0.073(4) 0.072(4) 0.047(3) -0.005(3) -0.005(3) -0.003(3)
C20 0.095(5) 0.064(4) 0.079(5) -0.029(3) -0.012(4) 0.017(4)
C22 0.066(4) 0.045(3) 0.065(4) -0.012(3) 0.019(3) -0.012(3)
C23 0.087(4) 0.057(3) 0.065(4) 0.019(3) 0.023(3) 0.029(3)
C24 0.065(4) 0.101(5) 0.090(5) -0.021(4) 0.019(4) -0.029(4)
C25 0.086(5) 0.044(3) 0.118(6) -0.025(4) -0.012(4) 0.017(3)
C26 0.044(3) 0.070(4) 0.084(4) 0.001(3) -0.001(3) 0.013(3)

loop_
_atom_type_symbol
_atom_type_description
_atom_type_scat_dispersion_real
_atom_type_scat_dispersion_imag
_atom_type_scat_source
C C 0.0033 0.0016 'International Tables Vol C Tables 4.2.6.8 and 6.1.1.4'
H H 0.0000 0.0000 'International Tables Vol C Tables 4.2.6.8 and 6.1.1.4'
N N 0.0061 0.0033 'International Tables Vol C Tables 4.2.6.8 and 6.1.1.4'
O O 0.0106 0.0060 'International Tables Vol C Tables 4.2.6.8 and 6.1.1.4'
Cl Cl 0.1484 0.1585 'International Tables Vol C Tables 4.2.6.8 and 6.1.1.4'
Cu Cu 0.3201 1.2651 'International Tables Vol C Tables 4.2.6.8 and 6.1.1.4'

loop_
_geom_angle_atom_site_label_1
_geom_angle_atom_site_label_2
_geom_angle_atom_site_label_3
_geom_angle
_geom_angle_site_symmetry_1
_geom_angle_site_symmetry_3
_geom_angle_publ_flag
N5 Cu1 N1 168.62(18) . . ?
N5 Cu1 O5 90.65(15) . . ?
N1 Cu1 O5 88.16(15) . . ?
N5 Cu1 N2 84.68(17) . . ?
N1 Cu1 N2 95.82(17) . . ?
O5 Cu1 N2 174.42(14) . . ?
N5 Cu1 O4 96.94(16) . . ?
N1 Cu1 O4 94.31(16) . . ?
O5 Cu1 O4 87.25(13) . . ?
N2 Cu1 O4 96.33(15) . . ?
N5 Cu1 Cu2 125.94(12) . . ?
N1 Cu1 Cu2 53.72(12) . . ?
O5 Cu1 Cu2 35.29(8) . . ?
N2 Cu1 Cu2 149.27(12) . . ?
O4 Cu1 Cu2 83.56(9) . . ?
N4 Cu2 O3 91.91(15) . . ?
N4 Cu2 O5 173.64(14) . . ?
O3 Cu2 O5 89.25(13) . . ?
N4 Cu2 N3 84.14(16) . . ?
O3 Cu2 N3 175.86(15) . . ?
O5 Cu2 N3 94.81(14) . . ?
N4 Cu2 O2 99.15(14) . . ?
O3 Cu2 O2 88.31(14) . . ?
O5 Cu2 O2 74.63(12) . . ?
N3 Cu2 O2 93.52(15) . . ?
N4 Cu2 Cu1 151.21(12) . . ?
O3 Cu2 Cu1 82.01(9) . . ?
O5 Cu2 Cu1 35.15(8) . . ?
N3 Cu2 Cu1 100.88(11) . . ?
O2 Cu2 Cu1 108.71(8) . . ?
O9 Cl1 O6 106.0(11) . . ?
O9 Cl1 O8 107.4(8) . . ?
O6 Cl1 O8 112.3(11) . . ?
O9 Cl1 O7 121.7(9) . . ?
O6 Cl1 O7 100.6(7) . . ?
O8 Cl1 O7 108.6(6) . . ?
C1 O1 C13 118.1(4) . . ?
C17 O2 C23 119.0(4) . . ?
C17 O2 Cu2 109.5(3) . . ?
C23 O2 Cu2 130.2(3) . . ?
C7 O3 Cu2 125.3(3) . . ?
C14 O5 Cu1 126.5(3) . . ?
C14 O5 Cu2 120.8(3) . . ?
Cu1 O5 Cu2 109.56(13) . . ?
C8 N1 Cu1 148.0(4) . . ?
C25 N2 C26 108.6(5) . . ?
C25 N2 C18 114.2(5) . . ?
C26 N2 C18 105.8(5) . . ?
C25 N2 Cu1 111.4(4) . . ?
C26 N2 Cu1 113.6(3) . . ?
C18 N2 Cu1 103.2(3) . . ?
C20 N3 C24 108.2(5) . . ?
C20 N3 C19 110.9(5) . . ?
C24 N3 C19 106.2(5) . . ?
C20 N3 Cu2 113.2(3) . . ?
C24 N3 Cu2 113.8(4) . . ?
C19 N3 Cu2 104.3(3) . . ?
C2 N4 C3 119.2(4) . . ?
C2 N4 Cu2 125.8(3) . . ?
C3 N4 Cu2 114.2(3) . . ?
C15 N5 C6 119.5(4) . . ?
C15 N5 Cu1 127.4(3) . . ?
C6 N5 Cu1 113.1(4) . . ?
C22 C1 O1 124.4(5) . . ?
C22 C1 C7 122.2(5) . . ?
O1 C1 C7 113.5(4) . . ?
N4 C2 C11 125.2(4) . . ?
N4 C3 C19 105.5(4) . . ?
C5 C4 C9 120.2(5) . . ?
C4 C5 C12 121.3(5) . . ?
C18 C6 N5 108.1(5) . . ?
O3 C7 C1 118.9(4) . . ?
O3 C7 C11 124.2(4) . . ?
C1 C7 C11 116.9(4) . . ?
N1 C8 O10 179.0(6) . . ?
C17 C9 C4 120.2(5) . . ?
C16 C10 C11 120.7(5) . . ?
C10 C11 C7 120.0(5) . . ?
C10 C11 C2 117.2(5) . . ?
C7 C11 C2 122.7(4) . . ?
C5 C12 C14 119.2(5) . . ?
C5 C12 C15 117.3(4) . . ?
C14 C12 C15 123.5(4) . . ?
O5 C14 C17 119.8(4) . . ?
O5 C14 C12 122.2(4) . . ?
C17 C14 C12 118.0(4) . . ?
N5 C15 C12 126.6(4) . . ?
C10 C16 C22 120.3(5) . . ?
O2 C17 C9 123.8(5) . . ?
O2 C17 C14 115.1(4) . . ?
C9 C17 C14 121.1(5) . . ?
C6 C18 N2 111.1(5) . . ?
N3 C19 C3 109.0(5) . . ?
C1 C22 C16 119.9(5) . . ?

loop_
_geom_bond_atom_site_label_1
_geom_bond_atom_site_label_2
_geom_bond_distance
_geom_bond_site_symmetry_2
_geom_bond_publ_flag
Cu1 N5 1.936(4) . ?
Cu1 N1 1.959(4) . ?
Cu1 O5 1.982(3) . ?
Cu1 N2 2.082(4) . ?
Cu1 O4 2.324(3) . ?
Cu1 Cu2 3.2436(7) . ?
Cu2 N4 1.934(4) . ?
Cu2 O3 1.944(3) . ?
Cu2 O5 1.989(3) . ?
Cu2 N3 2.085(4) . ?
Cu2 O2 2.367(3) . ?
Cl1 O9 1.284(9) . ?
Cl1 O6 1.287(12) . ?
Cl1 O8 1.308(8) . ?
Cl1 O7 1.381(7) . ?
O1 C1 1.376(6) . ?
O1 C13 1.419(6) . ?
O2 C17 1.366(6) . ?
O2 C23 1.422(6) . ?
O3 C7 1.308(5) . ?
O5 C14 1.344(5) . ?
O10 C8 1.202(6) . ?
N1 C8 1.158(6) . ?
N2 C25 1.459(7) . ?
N2 C26 1.466(7) . ?
N2 C18 1.505(7) . ?
N3 C20 1.451(7) . ?
N3 C24 1.476(7) . ?
N3 C19 1.497(7) . ?
N4 C2 1.287(6) . ?
N4 C3 1.474(6) . ?
N5 C15 1.282(6) . ?
N5 C6 1.459(7) . ?
C1 C22 1.370(7) . ?
C1 C7 1.416(7) . ?
C2 C11 1.438(7) . ?
C3 C19 1.511(8) . ?
C4 C5 1.358(8) . ?
C4 C9 1.385(8) . ?
C5 C12 1.412(7) . ?
C6 C18 1.449(9) . ?
C7 C11 1.423(6) . ?
C9 C17 1.383(7) . ?
C10 C16 1.370(8) . ?
C10 C11 1.407(7) . ?
C12 C14 1.415(6) . ?
C12 C15 1.421(7) . ?
C14 C17 1.409(7) . ?
C16 C22 1.395(8) . ?
